data_4072085
loop_
_publ_author_name
'Cooke, Craig E.'
'Jennings, Michael C.'
'Katz, Michael J.'
'Pomeroy, R. K.'
'Clyburne, Jason A. C.'

_publ_section_title
;
 NHC Complexes of Osmium Clusters: A Structural and Reactivity Study
;
_journal_issue 22
_journal_name_full Organometallics
_journal_page_first 5777
_journal_paper_doi 10.1021/om800577x
_journal_volume 27
_journal_year 2008
_chemical_absolute_configuration ad
_chemical_formula_moiety 'C32 H27 Cl N2 O11 Os4'
_chemical_formula_sum 'C32 H27 Cl N2 O11 Os4'
_chemical_formula_weight 1411.81
_chemical_name_systematic
; 
 ? 
;
_space_group_IT_number 33
_symmetry_cell_setting orthorhombic
_symmetry_space_group_name_Hall 'P 2c -2n'
_symmetry_space_group_name_H-M 'P n a 21'
_atom_sites_solution_hydrogens geom
_atom_sites_solution_primary direct
_atom_sites_solution_secondary difmap
_audit_creation_method SHELXL-97
_cell_angle_alpha 90.00
_cell_angle_beta 90.00
_cell_angle_gamma 90.00
_cell_formula_units_Z 8
_cell_length_a 24.1236(13)
_cell_length_b 11.6068(6)
_cell_length_c 31.1183(17)
_cell_measurement_reflns_used 337126
_cell_measurement_temperature 150(2)
_cell_measurement_theta_max 27.48
_cell_measurement_theta_min 2.04
_cell_volume 8713.1(8)
_computing_cell_refinement 'DENZO-SMN (Otwinowski & Minor, 1997)'
_computing_data_collection 'COLLECT (Nonius, 1997-2001)'
_computing_data_reduction DENZO-SMN
_computing_molecular_graphics 'SHELXTL/PC (Sheldrick, 2001)'
_computing_publication_material SHELXTL/PC
_computing_structure_refinement 'SHELXL-97 (Sheldrick, 1997)'
_computing_structure_solution 'SHELXS-97 (Sheldrick, 1997)'
_diffrn_ambient_temperature 150(2)
_diffrn_measured_fraction_theta_full 0.995
_diffrn_measured_fraction_theta_max 0.995
_diffrn_measurement_device_type 'Nonius Kappa-CCD'
_diffrn_measurement_method '\f scans, and \w scans with \k offsets'
_diffrn_radiation_monochromator graphite
_diffrn_radiation_source 'fine-focus sealed tube'
_diffrn_radiation_type MoK\a
_diffrn_radiation_wavelength 0.71073
_diffrn_reflns_av_R_equivalents 0.086
_diffrn_reflns_av_sigmaI/netI 0.0762
_diffrn_reflns_limit_h_max 26
_diffrn_reflns_limit_h_min -26
_diffrn_reflns_limit_k_max 12
_diffrn_reflns_limit_k_min -12
_diffrn_reflns_limit_l_max 34
_diffrn_reflns_limit_l_min -34
_diffrn_reflns_number 69533
_diffrn_reflns_theta_full 23.26
_diffrn_reflns_theta_max 23.26
_diffrn_reflns_theta_min 2.62
_diffrn_standards_number 0
_exptl_absorpt_coefficient_mu 11.740
_exptl_absorpt_correction_T_max 0.7579
_exptl_absorpt_correction_T_min 0.0888
_exptl_absorpt_correction_type multi-scan
_exptl_absorpt_process_details 'DENZO-SMN (Otwinowski & Minor, 1997)'
_exptl_crystal_colour yellow
_exptl_crystal_density_diffrn 2.153
_exptl_crystal_density_method 'not measured'
_exptl_crystal_description plate
_exptl_crystal_F_000 5136
_exptl_crystal_size_max 0.40
_exptl_crystal_size_mid 0.30
_exptl_crystal_size_min 0.03
_refine_diff_density_max 3.805
_refine_diff_density_min -3.421
_refine_diff_density_rms 0.385
_refine_ls_abs_structure_details 'Flack H D (1983), Acta Cryst. A39,5935 Friedel pairs,876-881'
_refine_ls_abs_structure_Flack 0.53(3)
_refine_ls_extinction_method none
_refine_ls_goodness_of_fit_ref 1.048
_refine_ls_hydrogen_treatment mixed
_refine_ls_matrix_type full
_refine_ls_number_parameters 575
_refine_ls_number_reflns 12292
_refine_ls_number_restraints 13
_refine_ls_restrained_S_all 1.057
_refine_ls_R_factor_all 0.0874
_refine_ls_R_factor_gt 0.0736
_refine_ls_shift/su_max 1.924
_refine_ls_shift/su_mean 0.042
_refine_ls_structure_factor_coef Fsqd
_refine_ls_weighting_details 'calc w=1/[\s^2^(Fo^2^)+(0.1477P)^2^+72.6637P] where P=(Fo^2^+2Fc^2^)/3'
_refine_ls_weighting_scheme calc
_refine_ls_wR_factor_gt 0.2010
_refine_ls_wR_factor_ref 0.2146
_reflns_number_gt 10211
_reflns_number_total 12292
_reflns_threshold_expression I>2\s(I)
_cod_data_source_file om800577x_si_005.cif
_cod_data_source_block 07187b
_cod_depositor_comments
;
The following automatic conversions were performed:

'_symmetry_cell_setting' value 'Orthorhombic' changed to
'orthorhombic' according to
/home/saulius/struct/CIF-dictionaries/cif_core.dic dictionary named
'cif_core.dic' version 2.4.1 from 2010-06-29.

Automatic conversion script
Id: cif_fix_values 1715 2011-07-08 13:25:40Z adriana 
;
_cod_database_code 4072085

loop_
_symmetry_equiv_pos_as_xyz
'x, y, z'
'-x, -y, z+1/2'
'x+1/2, -y+1/2, z'
'-x+1/2, y+1/2, z+1/2'

loop_
_atom_site_label
_atom_site_type_symbol
_atom_site_fract_x
_atom_site_fract_y
_atom_site_fract_z
_atom_site_U_iso_or_equiv
_atom_site_adp_type
_atom_site_occupancy
_atom_site_symmetry_multiplicity
_atom_site_calc_flag
_atom_site_refinement_flags
Os1 Os 0.21958(5) 0.72098(8) 0.89097(4) 0.0325(3) Uani 1 1 d D
Os2 Os 0.12769(5) 0.77496(8) 0.95580(4) 0.0336(3) Uani 1 1 d D
Os3 Os 0.14448(5) 0.92300(8) 0.88383(4) 0.0371(3) Uani 1 1 d D
Os4 Os 0.11038(5) 0.71848(9) 0.84183(4) 0.0375(3) Uani 1 1 d D
H12 H 0.183(8) 0.654(11) 0.943(5) 0.056 Uiso 1 1 d D
H13 H 0.2286(15) 0.899(5) 0.897(10) 0.056 Uiso 1 1 d D
H14 H 0.188(3) 0.66(2) 0.837(4) 0.056 Uiso 1 1 d D
Cl1 Cl 0.0640(3) 0.6644(5) 0.9091(2) 0.0389(16) Uani 1 1 d .
C1 C 0.2534(12) 0.561(2) 0.9098(9) 0.033(6) Uiso 1 1 d .
N2 N 0.2327(12) 0.453(2) 0.9057(9) 0.049(7) Uiso 1 1 d .
C3 C 0.2640(12) 0.372(3) 0.9263(9) 0.037(7) Uiso 1 1 d .
H3A H 0.2609 0.2908 0.9230 0.044 Uiso 1 1 calc R
C4 C 0.3013(18) 0.429(3) 0.9528(14) 0.075(11) Uiso 1 1 d .
H4A H 0.3241 0.3982 0.9748 0.090 Uiso 1 1 calc R
N5 N 0.2970(11) 0.546(2) 0.9393(9) 0.051(7) Uiso 1 1 d .
C11 C 0.2649(14) 0.711(3) 0.8410(11) 0.046(8) Uiso 1 1 d .
O11 O 0.2950(12) 0.709(2) 0.8121(7) 0.064(7) Uani 1 1 d .
C12 C 0.2731(12) 0.814(2) 0.9226(9) 0.033(6) Uiso 1 1 d .
O12 O 0.2981(8) 0.8843(17) 0.9341(7) 0.046(5) Uani 1 1 d .
C21 C 0.0686(15) 0.860(3) 0.9731(12) 0.056(9) Uiso 1 1 d .
O21 O 0.0282(10) 0.913(2) 0.9885(10) 0.067(7) Uani 1 1 d .
C22 C 0.1771(11) 0.860(2) 0.9857(8) 0.028(6) Uiso 1 1 d .
O22 O 0.2092(10) 0.9165(15) 1.0071(7) 0.047(6) Uani 1 1 d .
C23 C 0.1206(12) 0.668(2) 0.9965(9) 0.036(7) Uiso 1 1 d .
O23 O 0.1202(9) 0.6072(17) 1.0310(8) 0.050(6) Uani 1 1 d .
C31 C 0.1536(14) 0.994(3) 0.8337(11) 0.053(8) Uiso 1 1 d .
O31 O 0.1571(14) 1.041(2) 0.7962(8) 0.080(9) Uani 1 1 d .
C32 C 0.0743(16) 0.989(3) 0.8951(12) 0.056(9) Uiso 1 1 d .
O32 O 0.0310(11) 1.026(2) 0.8992(8) 0.067(7) Uani 1 1 d .
C33 C 0.1839(12) 1.034(2) 0.9151(9) 0.037(7) Uiso 1 1 d .
O33 O 0.2066(10) 1.1179(17) 0.9317(7) 0.054(6) Uani 1 1 d .
C41 C 0.1533(15) 0.757(3) 0.7922(12) 0.052(9) Uiso 1 1 d .
O41 O 0.1807(12) 0.781(3) 0.7634(7) 0.075(9) Uani 1 1 d .
C42 C 0.0794(14) 0.585(3) 0.8154(11) 0.045(8) Uiso 1 1 d .
O42 O 0.0556(10) 0.5162(19) 0.7921(8) 0.063(7) Uani 1 1 d .
C43 C 0.0519(16) 0.821(3) 0.8264(12) 0.057(9) Uiso 1 1 d .
O43 O 0.0158(11) 0.879(2) 0.8154(10) 0.073(8) Uani 1 1 d .
C101 C 0.1867(12) 0.408(2) 0.8814(10) 0.037(6) Uiso 1 1 d .
C102 C 0.1397(13) 0.374(3) 0.9030(10) 0.048(8) Uiso 1 1 d .
C103 C 0.0966(14) 0.322(3) 0.8777(11) 0.051(8) Uiso 1 1 d .
H10A H 0.0618 0.3049 0.8904 0.062 Uiso 1 1 calc R
C104 C 0.1046(16) 0.301(3) 0.8387(14) 0.062(10) Uiso 1 1 d .
C105 C 0.1518(16) 0.333(3) 0.8144(13) 0.061(10) Uiso 1 1 d .
H10B H 0.1559 0.3220 0.7843 0.073 Uiso 1 1 calc R
C106 C 0.1928(17) 0.386(3) 0.8421(13) 0.069(10) Uiso 1 1 d .
C107 C 0.1267(15) 0.395(3) 0.9528(12) 0.057(9) Uiso 1 1 d .
H10C H 0.1594 0.4283 0.9668 0.085 Uiso 1 1 calc R
H10D H 0.1174 0.3217 0.9665 0.085 Uiso 1 1 calc R
H10E H 0.0954 0.4484 0.9556 0.085 Uiso 1 1 calc R
C108 C 0.0538(18) 0.240(3) 0.8148(13) 0.068(11) Uiso 1 1 d .
H10F H 0.0243 0.2241 0.8355 0.101 Uiso 1 1 calc R
H10G H 0.0664 0.1681 0.8017 0.101 Uiso 1 1 calc R
H10H H 0.0397 0.2917 0.7923 0.101 Uiso 1 1 calc R
C109 C 0.242(2) 0.429(4) 0.8130(16) 0.102(16) Uiso 1 1 d .
H10I H 0.2703 0.4652 0.8311 0.153 Uiso 1 1 calc R
H10J H 0.2278 0.4862 0.7924 0.153 Uiso 1 1 calc R
H10K H 0.2580 0.3642 0.7975 0.153 Uiso 1 1 calc R
C201 C 0.3321(13) 0.639(3) 0.9586(11) 0.048(8) Uiso 1 1 d .
C202 C 0.3805(14) 0.659(3) 0.9286(11) 0.053(9) Uiso 1 1 d .
C203 C 0.4167(15) 0.744(3) 0.9510(12) 0.055(9) Uiso 1 1 d .
H20A H 0.4495 0.7671 0.9364 0.066 Uiso 1 1 calc R
C204 C 0.4077(15) 0.791(3) 0.9902(11) 0.047(8) Uiso 1 1 d .
C205 C 0.3604(14) 0.765(3) 1.0129(11) 0.047(8) Uiso 1 1 d .
H20B H 0.3521 0.8049 1.0388 0.056 Uiso 1 1 calc R
C206 C 0.3241(16) 0.679(3) 0.9977(12) 0.059(9) Uiso 1 1 d .
C207 C 0.3939(16) 0.613(3) 0.8862(12) 0.061(9) Uiso 1 1 d .
H20C H 0.4289 0.6469 0.8761 0.092 Uiso 1 1 calc R
H20D H 0.3642 0.6326 0.8660 0.092 Uiso 1 1 calc R
H20E H 0.3978 0.5293 0.8880 0.092 Uiso 1 1 calc R
C208 C 0.4439(19) 0.873(4) 1.0084(14) 0.081(12) Uiso 1 1 d .
H20F H 0.4764 0.8825 0.9898 0.122 Uiso 1 1 calc R
H20G H 0.4558 0.8467 1.0368 0.122 Uiso 1 1 calc R
H20H H 0.4247 0.9471 1.0111 0.122 Uiso 1 1 calc R
C209 C 0.2745(17) 0.637(4) 1.0222(14) 0.071(11) Uiso 1 1 d .
H20I H 0.2562 0.5757 1.0059 0.107 Uiso 1 1 calc R
H20J H 0.2485 0.7013 1.0263 0.107 Uiso 1 1 calc R
H20K H 0.2863 0.6078 1.0502 0.107 Uiso 1 1 calc R
Os5 Os 0.01228(5) 1.22517(8) 1.14427(4) 0.0306(3) Uani 1 1 d D
Os6 Os 0.11949(5) 1.22218(9) 1.19547(4) 0.0379(3) Uani 1 1 d D
Os7 Os 0.08707(5) 1.42630(8) 1.15238(4) 0.0350(3) Uani 1 1 d D
Os8 Os 0.10546(5) 1.27635(8) 1.08090(4) 0.0326(3) Uani 1 1 d D
H56 H 0.049(4) 1.134(13) 1.190(6) 0.049 Uiso 1 1 d D
H57 H 0.0042(7) 1.396(2) 1.158(10) 0.049 Uiso 1 1 d D
H58 H 0.026(3) 1.23(2) 1.0813(5) 0.049 Uiso 1 1 d D
Cl2 Cl 0.1680(3) 1.1656(6) 1.1286(2) 0.0401(17) Uani 1 1 d .
C6 C -0.0195(12) 1.066(2) 1.1218(9) 0.037(7) Uiso 1 1 d .
N7 N 0.0005(10) 0.958(2) 1.1314(8) 0.040(6) Uiso 1 1 d .
C8 C -0.0278(17) 0.872(3) 1.1052(12) 0.066(10) Uiso 1 1 d .
H8A H -0.0210 0.7912 1.1034 0.079 Uiso 1 1 calc R
C9 C -0.0665(16) 0.936(3) 1.0840(12) 0.061(9) Uiso 1 1 d .
H9A H -0.0926 0.9050 1.0641 0.074 Uiso 1 1 calc R
N10 N -0.0629(11) 1.054(2) 1.0952(8) 0.045(6) Uiso 1 1 d .
C51 C -0.0342(12) 1.224(2) 1.1937(10) 0.033(6) Uiso 1 1 d .
O51 O -0.0618(10) 1.2210(17) 1.2210(8) 0.050(6) Uiso 1 1 d .
C52 C -0.0363(11) 1.315(2) 1.1135(8) 0.027(6) Uiso 1 1 d .
O52 O -0.0658(8) 1.3887(15) 1.0978(6) 0.036(5) Uani 1 1 d .
C61 C 0.1440(12) 1.087(2) 1.2253(10) 0.041(7) Uiso 1 1 d .
O61 O 0.1639(13) 1.0194(18) 1.2473(7) 0.072(8) Uani 1 1 d .
C62 C 0.0795(16) 1.268(3) 1.2432(13) 0.054(9) Uiso 1 1 d .
O62 O 0.0548(13) 1.300(2) 1.2728(11) 0.083(9) Uani 1 1 d .
C63 C 0.1817(18) 1.318(4) 1.2115(13) 0.065(10) Uiso 1 1 d .
O63 O 0.2163(11) 1.373(2) 1.2228(10) 0.074(8) Uani 1 1 d .
C71 C 0.0746(17) 1.501(3) 1.2062(13) 0.064(10) Uiso 1 1 d .
O71 O 0.0641(12) 1.5455(18) 1.2370(8) 0.065(7) Uani 1 1 d .
C72 C 0.1611(14) 1.489(3) 1.1452(10) 0.048(7) Uiso 1 1 d .
O72 O 0.1998(10) 1.534(2) 1.1400(9) 0.069(7) Uani 1 1 d .
C73 C 0.0516(12) 1.538(2) 1.1177(9) 0.035(6) Uiso 1 1 d .
O73 O 0.0311(9) 1.6107(19) 1.1013(7) 0.049(6) Uani 1 1 d .
C81 C 0.1687(14) 1.372(3) 1.0655(10) 0.046(8) Uiso 1 1 d .
O81 O 0.2063(11) 1.4159(19) 1.0524(8) 0.059(6) Uani 1 1 d .
C82 C 0.1136(13) 1.165(3) 1.0349(11) 0.042(7) Uiso 1 1 d .
O82 O 0.1171(11) 1.114(2) 1.0038(9) 0.070(7) Uani 1 1 d .
C83 C 0.0564(12) 1.368(3) 1.0488(10) 0.037(7) Uiso 1 1 d .
O83 O 0.0248(9) 1.4165(17) 1.0284(7) 0.046(5) Uani 1 1 d .
C301 C 0.0469(12) 0.910(2) 1.1541(10) 0.041(7) Uiso 1 1 d .
C302 C 0.0368(14) 0.895(3) 1.2020(11) 0.049(8) Uiso 1 1 d .
C303 C 0.0786(15) 0.833(3) 1.2206(13) 0.059(9) Uiso 1 1 d .
H30A H 0.0734 0.8111 1.2497 0.071 Uiso 1 1 calc R
C304 C 0.1269(14) 0.801(3) 1.2020(11) 0.044(8) Uiso 1 1 d .
C305 C 0.1359(13) 0.818(3) 1.1552(10) 0.042(7) Uiso 1 1 d .
H30B H 0.1675 0.7886 1.1406 0.051 Uiso 1 1 calc R
C306 C 0.0948(13) 0.881(3) 1.1342(10) 0.044(8) Uiso 1 1 d .
C307 C -0.0182(17) 0.931(3) 1.2149(14) 0.076(11) Uiso 1 1 d .
H30C H -0.0227 0.9191 1.2459 0.113 Uiso 1 1 calc R
H30D H -0.0460 0.8858 1.1994 0.113 Uiso 1 1 calc R
H30E H -0.0231 1.0130 1.2082 0.113 Uiso 1 1 calc R
C308 C 0.1683(18) 0.734(3) 1.2256(14) 0.069(11) Uiso 1 1 d .
H30F H 0.1571 0.7274 1.2558 0.103 Uiso 1 1 calc R
H30G H 0.2043 0.7726 1.2239 0.103 Uiso 1 1 calc R
H30H H 0.1713 0.6566 1.2131 0.103 Uiso 1 1 calc R
C309 C 0.1011(12) 0.897(2) 1.0863(9) 0.032(6) Uiso 1 1 d .
H30I H 0.0697 0.9422 1.0754 0.048 Uiso 1 1 calc R
H30J H 0.1020 0.8221 1.0721 0.048 Uiso 1 1 calc R
H30K H 0.1357 0.9388 1.0804 0.048 Uiso 1 1 calc R
C401 C -0.1016(15) 1.132(3) 1.0802(11) 0.056(9) Uiso 1 1 d .
C402 C -0.0930(14) 1.184(3) 1.0404(11) 0.048(8) Uiso 1 1 d .
C403 C -0.1816(18) 1.242(3) 1.0837(14) 0.068(10) Uiso 1 1 d .
H40A H -0.2123 1.2677 1.1004 0.081 Uiso 1 1 calc R
C405 C -0.1305(16) 1.257(3) 1.0273(14) 0.059(9) Uiso 1 1 d .
H40B H -0.1246 1.2958 1.0008 0.071 Uiso 1 1 calc R
C404 C -0.1768(18) 1.281(3) 1.0494(14) 0.064(11) Uiso 1 1 d .
C406 C -0.1460(14) 1.163(3) 1.1024(10) 0.044(8) Uiso 1 1 d .
C407 C -0.0416(16) 1.143(3) 1.0138(12) 0.064(10) Uiso 1 1 d .
H40C H -0.0401 1.1866 0.9867 0.095 Uiso 1 1 calc R
H40D H -0.0448 1.0609 1.0076 0.095 Uiso 1 1 calc R
H40E H -0.0077 1.1577 1.0303 0.095 Uiso 1 1 calc R
C408 C -0.2179(18) 1.379(4) 1.0291(14) 0.077(11) Uiso 1 1 d .
H40F H -0.2506 1.3880 1.0475 0.115 Uiso 1 1 calc R
H40G H -0.2296 1.3557 1.0002 0.115 Uiso 1 1 calc R
H40H H -0.1981 1.4528 1.0274 0.115 Uiso 1 1 calc R
C409 C -0.1587(18) 1.102(4) 1.1455(14) 0.078(11) Uiso 1 1 d .
H40I H -0.1284 1.0494 1.1527 0.117 Uiso 1 1 calc R
H40J H -0.1934 1.0585 1.1430 0.117 Uiso 1 1 calc R
H40K H -0.1625 1.1600 1.1683 0.117 Uiso 1 1 calc R

loop_
_atom_site_aniso_label
_atom_site_aniso_U_11
_atom_site_aniso_U_22
_atom_site_aniso_U_33
_atom_site_aniso_U_23
_atom_site_aniso_U_13
_atom_site_aniso_U_12
Os1 0.0331(6) 0.0232(5) 0.0412(7) 0.0009(5) 0.0019(5) -0.0026(4)
Os2 0.0326(6) 0.0225(6) 0.0455(7) -0.0019(5) 0.0009(5) -0.0018(4)
Os3 0.0417(7) 0.0226(5) 0.0468(7) 0.0019(5) -0.0036(6) 0.0001(5)
Os4 0.0374(7) 0.0316(6) 0.0435(7) -0.0022(5) -0.0049(6) -0.0015(5)
Cl1 0.041(4) 0.025(3) 0.050(4) -0.006(3) -0.004(4) -0.003(3)
O11 0.084(19) 0.067(16) 0.041(13) -0.005(10) 0.042(13) -0.004(12)
O12 0.035(12) 0.030(10) 0.072(15) -0.007(10) -0.014(11) 0.002(9)
O21 0.035(13) 0.058(15) 0.11(2) -0.014(14) 0.001(14) 0.007(11)
O22 0.077(16) 0.023(10) 0.042(12) 0.001(9) -0.004(12) -0.003(10)
O23 0.061(15) 0.033(11) 0.057(14) -0.005(10) 0.010(12) 0.004(10)
O31 0.13(3) 0.055(15) 0.057(16) 0.013(13) -0.005(16) 0.014(15)
O32 0.074(18) 0.055(13) 0.074(17) -0.005(12) 0.028(14) -0.011(13)
O33 0.069(15) 0.026(10) 0.067(15) 0.016(10) -0.011(13) -0.009(10)
O41 0.08(2) 0.13(2) 0.015(11) -0.002(12) 0.016(13) -0.022(16)
O42 0.061(15) 0.044(12) 0.085(18) -0.003(12) -0.037(13) -0.010(11)
O43 0.051(16) 0.054(15) 0.11(2) 0.011(15) 0.006(15) 0.020(13)
Os5 0.0300(6) 0.0222(5) 0.0395(7) -0.0001(5) 0.0005(5) -0.0004(4)
Os6 0.0422(7) 0.0241(6) 0.0474(8) 0.0035(5) -0.0084(6) -0.0022(4)
Os7 0.0403(7) 0.0189(5) 0.0458(7) 0.0003(5) -0.0043(6) -0.0017(4)
Os8 0.0330(7) 0.0229(6) 0.0419(7) 0.0039(5) 0.0028(5) 0.0006(4)
Cl2 0.036(4) 0.033(4) 0.052(4) -0.001(3) -0.006(4) 0.000(3)
O52 0.047(12) 0.037(10) 0.024(10) -0.002(8) 0.012(9) -0.004(9)
O61 0.13(2) 0.030(11) 0.053(14) 0.023(10) -0.052(15) 0.008(13)
O62 0.09(2) 0.047(14) 0.12(3) -0.016(15) 0.02(2) -0.015(13)
O63 0.065(18) 0.036(13) 0.12(2) -0.003(14) -0.029(17) -0.012(12)
O71 0.09(2) 0.037(12) 0.067(16) -0.015(11) 0.000(15) -0.017(12)
O72 0.054(15) 0.069(15) 0.083(19) 0.007(13) -0.015(14) -0.033(13)
O73 0.047(13) 0.051(13) 0.049(13) -0.010(10) 0.008(11) 0.019(11)
O81 0.061(16) 0.051(14) 0.066(16) 0.018(11) -0.005(13) -0.013(12)
O82 0.070(18) 0.044(14) 0.10(2) -0.015(14) 0.015(15) 0.009(12)
O83 0.048(13) 0.047(12) 0.044(13) 0.005(10) 0.007(11) 0.026(10)

loop_
_atom_type_symbol
_atom_type_description
_atom_type_scat_dispersion_real
_atom_type_scat_dispersion_imag
_atom_type_scat_source
C C 0.0033 0.0016 'International Tables Vol C Tables 4.2.6.8 and 6.1.1.4'
H H 0.0000 0.0000 'International Tables Vol C Tables 4.2.6.8 and 6.1.1.4'
N N 0.0061 0.0033 'International Tables Vol C Tables 4.2.6.8 and 6.1.1.4'
O O 0.0106 0.0060 'International Tables Vol C Tables 4.2.6.8 and 6.1.1.4'
Cl Cl 0.1484 0.1585 'International Tables Vol C Tables 4.2.6.8 and 6.1.1.4'
Os Os -1.2165 7.6030 'International Tables Vol C Tables 4.2.6.8 and 6.1.1.4'

loop_
_geom_angle_atom_site_label_1
_geom_angle_atom_site_label_2
_geom_angle_atom_site_label_3
_geom_angle
C11 Os1 C12 93.8(13)
C11 Os1 C1 87.2(12)
C12 Os1 C1 95.4(11)
C11 Os1 Os3 109.7(9)
C12 Os1 Os3 90.2(8)
C1 Os1 Os3 161.9(8)
C11 Os1 Os4 94.9(10)
C12 Os1 Os4 146.1(8)
C1 Os1 Os4 117.7(8)
Os3 Os1 Os4 56.13(4)
C11 Os1 Os2 165.0(10)
C12 Os1 Os2 91.9(8)
C1 Os1 Os2 106.1(7)
Os3 Os1 Os2 56.39(4)
Os4 Os1 Os2 72.94(4)
C11 Os1 H12 153(2)
C12 Os1 H12 96(8)
C1 Os1 H12 66.4(8)
Os3 Os1 H12 95.9(7)
Os4 Os1 H12 91(7)
Os2 Os1 H12 39.7(3)
C11 Os1 H13 94(6)
C12 Os1 H13 48(6)
C1 Os1 H13 144(6)
Os3 Os1 H13 45(2)
Os4 Os1 H13 98(5)
Os2 Os1 H13 79(5)
H12 Os1 H13 111(9)
C11 Os1 H14 60(5)
C12 Os1 H14 152(7)
C1 Os1 H14 94(6)
Os3 Os1 H14 89(4)
Os4 Os1 H14 40.0(3)
Os2 Os1 H14 111(3)
H12 Os1 H14 112(10)
H13 Os1 H14 118(10)
C23 Os2 C22 94.6(12)
C23 Os2 C21 95.3(14)
C22 Os2 C21 93.9(14)
C23 Os2 Cl1 89.8(9)
C22 Os2 Cl1 175.0(9)
C21 Os2 Cl1 88.2(12)
C23 Os2 Os3 172.5(9)
C22 Os2 Os3 88.9(8)
C21 Os2 Os3 91.0(11)
Cl1 Os2 Os3 86.50(17)
C23 Os2 Os1 113.2(9)
C22 Os2 Os1 88.5(8)
C21 Os2 Os1 151.1(11)
Cl1 Os2 Os1 87.46(18)
Os3 Os2 Os1 60.20(4)
C23 Os2 H12 73.5(10)
C22 Os2 H12 93(8)
C21 Os2 H12 167(4)
Cl1 Os2 H12 86(8)
Os3 Os2 H12 99.7(7)
Os1 Os2 H12 39.7(3)
C31 Os3 C33 94.3(14)
C31 Os3 C32 95.0(15)
C33 Os3 C32 94.4(14)
C31 Os3 Os4 91.0(11)
C33 Os3 Os4 164.6(9)
C32 Os3 Os4 99.6(11)
C31 Os3 Os2 170.2(11)
C33 Os3 Os2 94.6(9)
C32 Os3 Os2 88.4(11)
Os4 Os3 Os2 79.41(4)
C31 Os3 Os1 110.7(11)
C33 Os3 Os1 101.3(9)
C32 Os3 Os1 148.4(11)
Os4 Os3 Os1 63.27(4)
Os2 Os3 Os1 63.41(4)
C31 Os3 H13 97(6)
C33 Os3 H13 60(5)
C32 Os3 H13 153(8)
Os4 Os3 H13 105(5)
Os2 Os3 H13 84(5)
Os1 Os3 H13 45(2)
C43 Os4 C42 96.2(15)
C43 Os4 C41 93.0(16)
C42 Os4 C41 93.0(14)
C43 Os4 Cl1 92.1(11)
C42 Os4 Cl1 88.9(10)
C41 Os4 Cl1 174.3(11)
C43 Os4 Os3 79.1(11)
C42 Os4 Os3 173.8(10)
C41 Os4 Os3 91.2(10)
Cl1 Os4 Os3 87.33(16)
C43 Os4 Os1 139.6(11)
C42 Os4 Os1 124.2(10)
C41 Os4 Os1 86.3(11)
Cl1 Os4 Os1 88.19(18)
Os3 Os4 Os1 60.60(4)
C43 Os4 H14 152(8)
C42 Os4 H14 93(5)
C41 Os4 H14 60(7)
Cl1 Os4 H14 114(7)
Os3 Os4 H14 93(5)
Os1 Os4 H14 40.1(3)
Os4 Cl1 Os2 94.9(2)
N2 C1 N5 103(2)
N2 C1 Os1 130(2)
N5 C1 Os1 125.0(19)
C1 N2 C3 113(3)
C1 N2 C101 132(3)
C3 N2 C101 115(2)
N2 C3 C4 108(3)
N2 C3 H3A 126.2
C4 C3 H3A 126.2
C3 C4 N5 104(3)
C3 C4 H4A 128.3
N5 C4 H4A 128.1
C1 N5 C4 111(3)
C1 N5 C201 127(3)
C4 N5 C201 122(3)
O11 C11 Os1 176(3)
O12 C12 Os1 164(3)
O21 C21 Os2 174(3)
O22 C22 Os2 178(2)
O23 C23 Os2 168(2)
O31 C31 Os3 176(3)
O32 C32 Os3 175(3)
O33 C33 Os3 171(2)
O41 C41 Os4 177(3)
O42 C42 Os4 166(3)
O43 C43 Os4 177(3)
C106 C101 C102 121(3)
C106 C101 N2 120(3)
C102 C101 N2 119(3)
C101 C102 C103 117(3)
C101 C102 C107 126(3)
C103 C102 C107 117(3)
C104 C103 C102 120(4)
C104 C103 H10A 120.0
C102 C103 H10A 119.8
C103 C104 C105 126(4)
C103 C104 C108 115(4)
C105 C104 C108 119(4)
C104 C105 C106 110(4)
C104 C105 H10B 125.1
C106 C105 H10B 125.0
C101 C106 C105 126(4)
C101 C106 C109 125(4)
C105 C106 C109 108(3)
C102 C107 H10C 109.5
C102 C107 H10D 109.6
H10C C107 H10D 109.5
C102 C107 H10E 109.4
H10C C107 H10E 109.5
H10D C107 H10E 109.5
C104 C108 H10F 109.5
C104 C108 H10G 109.5
H10F C108 H10G 109.5
C104 C108 H10H 109.4
H10F C108 H10H 109.5
H10G C108 H10H 109.5
C106 C109 H10I 109.5
C106 C109 H10J 109.5
H10I C109 H10J 109.5
C106 C109 H10K 109.4
H10I C109 H10K 109.5
H10J C109 H10K 109.5
C206 C201 N5 123(3)
C206 C201 C202 129(3)
N5 C201 C202 107(3)
C207 C202 C203 122(3)
C207 C202 C201 132(3)
C203 C202 C201 105(3)
C204 C203 C202 126(3)
C204 C203 H20A 116.7
C202 C203 H20A 116.8
C203 C204 C205 120(3)
C203 C204 C208 122(4)
C205 C204 C208 117(3)
C204 C205 C206 120(3)
C204 C205 H20B 120.0
C206 C205 H20B 120.0
C201 C206 C205 118(3)
C201 C206 C209 118(4)
C205 C206 C209 124(3)
C202 C207 H20C 109.5
C202 C207 H20D 109.4
H20C C207 H20D 109.5
C202 C207 H20E 109.5
H20C C207 H20E 109.5
H20D C207 H20E 109.5
C204 C208 H20F 109.3
C204 C208 H20G 109.7
H20F C208 H20G 109.5
C204 C208 H20H 109.5
H20F C208 H20H 109.5
H20G C208 H20H 109.5
C206 C209 H20I 109.5
C206 C209 H20J 109.4
H20I C209 H20J 109.5
C206 C209 H20K 109.5
H20I C209 H20K 109.5
H20J C209 H20K 109.5
C52 Os5 C51 92.8(12)
C52 Os5 C6 95.2(11)
C51 Os5 C6 92.8(11)
C52 Os5 Os7 89.2(8)
C51 Os5 Os7 107.1(8)
C6 Os5 Os7 159.4(8)
C52 Os5 Os6 145.4(8)
C51 Os5 Os6 94.4(9)
C6 Os5 Os6 118.1(8)
Os7 Os5 Os6 56.33(4)
C52 Os5 Os8 91.3(8)
C51 Os5 Os8 163.4(8)
C6 Os5 Os8 102.9(8)
Os7 Os5 Os8 56.79(4)
Os6 Os5 Os8 73.37(4)
C52 Os5 H56 164(7)
C51 Os5 H56 71(6)
C6 Os5 H56 86(5)
Os7 Os5 H56 95(2)
Os6 Os5 H56 40.3(3)
Os8 Os5 H56 104(5)
C52 Os5 H57 60(6)
C51 Os5 H57 77(7)
C6 Os5 H57 152(2)
Os7 Os5 H57 43.4(14)
Os6 Os5 H57 89(4)
Os8 Os5 H57 91(6)
H56 Os5 H57 114(10)
C52 Os5 H58 66(6)
C51 Os5 H58 154(3)
C6 Os5 H58 75(6)
Os7 Os5 H58 88(4)
Os6 Os5 H58 112(2)
Os8 Os5 H58 40.0(3)
H56 Os5 H58 130(10)
H57 Os5 H58 102(10)
C62 Os6 C61 90.6(15)
C62 Os6 C63 91.7(16)
C61 Os6 C63 96.3(15)
C62 Os6 Cl2 176.2(12)
C61 Os6 Cl2 92.5(10)
C63 Os6 Cl2 90.2(12)
C62 Os6 Os7 89.6(11)
C61 Os6 Os7 177.9(9)
C63 Os6 Os7 81.6(12)
Cl2 Os6 Os7 87.39(17)
C62 Os6 Os5 88.5(12)
C61 Os6 Os5 121.7(9)
C63 Os6 Os5 142.0(12)
Cl2 Os6 Os5 87.97(17)
Os7 Os6 Os5 60.47(4)
C62 Os6 H56 77(7)
C61 Os6 H56 83(2)
C63 Os6 H56 168(7)
Cl2 Os6 H56 102(7)
Os7 Os6 H56 99(2)
Os5 Os6 H56 40.3(3)
C73 Os7 C71 96.9(15)
C73 Os7 C72 95.5(13)
C71 Os7 C72 94.5(15)
C73 Os7 Os6 165.5(9)
C71 Os7 Os6 90.4(12)
C72 Os7 Os6 96.5(9)
C73 Os7 Os8 92.4(9)
C71 Os7 Os8 169.3(12)
C72 Os7 Os8 89.7(9)
Os6 Os7 Os8 79.42(4)
C73 Os7 Os5 102.4(9)
C71 Os7 Os5 109.6(12)
C72 Os7 Os5 147.7(9)
Os6 Os7 Os5 63.20(4)
Os8 Os7 Os5 63.15(4)
C73 Os7 H57 74(6)
C71 Os7 H57 81(7)
C72 Os7 H57 168(2)
Os6 Os7 H57 95(5)
Os8 Os7 H57 96(6)
Os5 Os7 H57 43.4(14)
C83 Os8 C82 92.8(13)
C83 Os8 C81 92.4(13)
C82 Os8 C81 97.0(13)
C83 Os8 Cl2 175.2(9)
C82 Os8 Cl2 91.9(9)
C81 Os8 Cl2 88.1(10)
C83 Os8 Os7 88.4(9)
C82 Os8 Os7 174.8(9)
C81 Os8 Os7 88.0(9)
Cl2 Os8 Os7 86.82(17)
C83 Os8 Os5 89.4(9)
C82 Os8 Os5 114.9(9)
C81 Os8 Os5 148.0(9)
Cl2 Os8 Os5 87.75(18)
Os7 Os8 Os5 60.06(4)
C83 Os8 H58 64(6)
C82 Os8 H58 85(5)
C81 Os8 H58 156(6)
Cl2 Os8 H58 116(6)
Os7 Os8 H58 91(4)
Os5 Os8 H58 40.0(3)
Os8 Cl2 Os6 94.5(2)
N10 C6 N7 108(2)
N10 C6 Os5 125(2)
N7 C6 Os5 127(2)
C6 N7 C301 137(2)
C6 N7 C8 110(3)
C301 N7 C8 112(2)
C9 C8 N7 103(3)
C9 C8 H8A 128.7
N7 C8 H8A 128.7
C8 C9 N10 111(3)
C8 C9 H9A 124.2
N10 C9 H9A 124.4
C6 N10 C401 132(3)
C6 N10 C9 107(3)
C401 N10 C9 121(3)
O51 C51 Os5 177(3)
O52 C52 Os5 169(2)
O61 C61 Os6 168(3)
O62 C62 Os6 178(3)
O63 C63 Os6 176(4)
O71 C71 Os7 176(4)
O72 C72 Os7 173(3)
O73 C73 Os7 172(3)
O81 C81 Os8 170(3)
O82 C82 Os8 169(3)
O83 C83 Os8 175(3)
C306 C301 N7 122(3)
C306 C301 C302 124(3)
N7 C301 C302 114(3)
C303 C302 C307 135(3)
C303 C302 C301 111(3)
C307 C302 C301 113(3)
C304 C303 C302 127(4)
C304 C303 H30A 116.6
C302 C303 H30A 116.6
C303 C304 C308 121(3)
C303 C304 C305 120(3)
C308 C304 C305 118(3)
C306 C305 C304 115(3)
C306 C305 H30B 122.4
C304 C305 H30B 122.3
C301 C306 C305 122(3)
C301 C306 C309 120(3)
C305 C306 C309 117(3)
C302 C307 H30C 109.3
C302 C307 H30D 109.6
H30C C307 H30D 109.5
C302 C307 H30E 109.5
H30C C307 H30E 109.5
H30D C307 H30E 109.5
C304 C308 H30F 109.4
C304 C308 H30G 109.5
H30F C308 H30G 109.5
C304 C308 H30H 109.5
H30F C308 H30H 109.5
H30G C308 H30H 109.5
C306 C309 H30I 109.5
C306 C309 H30J 109.4
H30I C309 H30J 109.5
C306 C309 H30K 109.5
H30I C309 H30K 109.5
H30J C309 H30K 109.5
C406 C401 N10 123(3)
C406 C401 C402 118(3)
N10 C401 C402 119(3)
C405 C402 C401 117(3)
C405 C402 C407 125(3)
C401 C402 C407 118(3)
C404 C403 C406 125(4)
C404 C403 H40A 117.4
C406 C403 H40A 117.3
C402 C405 C404 123(4)
C402 C405 H40B 118.4
C404 C405 H40B 118.3
C403 C404 C405 118(4)
C403 C404 C408 124(4)
C405 C404 C408 117(4)
C401 C406 C403 117(3)
C401 C406 C409 119(3)
C403 C406 C409 123(3)
C402 C407 H40C 109.4
C402 C407 H40D 109.4
H40C C407 H40D 109.5
C402 C407 H40E 109.5
H40C C407 H40E 109.5
H40D C407 H40E 109.5
C404 C408 H40F 109.7
C404 C408 H40G 109.3
H40F C408 H40G 109.5
C404 C408 H40H 109.5
H40F C408 H40H 109.5
H40G C408 H40H 109.5
C406 C409 H40I 109.6
C406 C409 H40J 109.2
H40I C409 H40J 109.5
C406 C409 H40K 109.6
H40I C409 H40K 109.5
H40J C409 H40K 109.5

loop_
_geom_bond_atom_site_label_1
_geom_bond_atom_site_label_2
_geom_bond_distance
Os1 C11 1.91(4)
Os1 C12 1.95(3)
Os1 C1 2.11(3)
Os1 Os3 2.9714(14)
Os1 Os4 3.0463(17)
Os1 Os2 3.0622(17)
Os1 H12 1.990(10)
Os1 H13 2.08(9)
Os1 H14 1.990(11)
Os2 C23 1.78(3)
Os2 C22 1.81(3)
Os2 C21 1.81(4)
Os2 Cl1 2.474(7)
Os2 Os3 2.8518(17)
Os2 H12 1.989(10)
Os3 C31 1.78(4)
Os3 C33 1.88(3)
Os3 C32 1.89(4)
Os3 Os4 2.8319(16)
Os3 H13 2.09(9)
Os4 C43 1.90(4)
Os4 C42 1.91(3)
Os4 C41 1.91(4)
Os4 Cl1 2.454(8)
Os4 H14 1.990(10)
C1 N2 1.35(4)
C1 N5 1.41(4)
N2 C3 1.37(4)
N2 C101 1.44(4)
C3 C4 1.39(5)
C3 H3A 0.9500
C4 N5 1.42(5)
C4 H4A 0.9500
N5 C201 1.50(4)
C11 O11 1.16(4)
C12 O12 1.07(3)
C21 O21 1.25(4)
C22 O22 1.21(3)
C23 O23 1.28(4)
C31 O31 1.29(4)
C32 O32 1.14(4)
C33 O33 1.23(4)
C41 O41 1.15(4)
C42 O42 1.22(4)
C43 O43 1.16(4)
C101 C106 1.26(5)
C101 C102 1.38(4)
C102 C103 1.44(5)
C102 C107 1.60(5)
C103 C104 1.25(5)
C103 H10A 0.9500
C104 C105 1.42(5)
C104 C108 1.60(6)
C105 C106 1.45(5)
C105 H10B 0.9500
C106 C109 1.57(6)
C107 H10C 0.9800
C107 H10D 0.9800
C107 H10E 0.9800
C108 H10F 0.9800
C108 H10G 0.9800
C108 H10H 0.9800
C109 H10I 0.9800
C109 H10J 0.9800
C109 H10K 0.9800
C201 C206 1.32(5)
C201 C202 1.51(5)
C202 C207 1.46(5)
C202 C203 1.49(5)
C203 C204 1.35(5)
C203 H20A 0.9500
C204 C205 1.38(5)
C204 C208 1.41(5)
C205 C206 1.41(5)
C205 H20B 0.9500
C206 C209 1.50(5)
C207 H20C 0.9800
C207 H20D 0.9800
C207 H20E 0.9800
C208 H20F 0.9800
C208 H20G 0.9800
C208 H20H 0.9800
C209 H20I 0.9800
C209 H20J 0.9800
C209 H20K 0.9800
Os5 C52 1.84(3)
Os5 C51 1.90(3)
Os5 C6 2.12(3)
Os5 Os7 2.9612(14)
Os5 Os6 3.0379(17)
Os5 Os8 3.0487(16)
Os5 H56 1.990(11)
Os5 H57 2.04(5)
Os5 H58 1.990(10)
Os6 C62 1.85(4)
Os6 C61 1.92(3)
Os6 C63 1.94(5)
Os6 Cl2 2.477(8)
Os6 Os7 2.8324(15)
Os6 H56 1.990(12)
Os7 C73 1.89(3)
Os7 C71 1.91(4)
Os7 C72 1.94(4)
Os7 Os8 2.8590(17)
Os7 H57 2.04(5)
Os8 C83 1.88(3)
Os8 C82 1.94(3)
Os8 C81 1.95(4)
Os8 Cl2 2.476(7)
Os8 H58 1.990(11)
C6 N10 1.34(4)
C6 N7 1.38(4)
N7 C301 1.44(4)
N7 C8 1.46(4)
C8 C9 1.36(5)
C8 H8A 0.9500
C9 N10 1.42(4)
C9 H9A 0.9500
N10 C401 1.38(4)
C51 O51 1.08(3)
C52 O52 1.22(3)
C61 O61 1.14(3)
C62 O62 1.15(4)
C63 O63 1.10(5)
C71 O71 1.12(4)
C72 O72 1.08(4)
C73 O73 1.10(3)
C81 O81 1.12(4)
C82 O82 1.14(4)
C83 O83 1.14(3)
C301 C306 1.35(4)
C301 C302 1.52(4)
C302 C303 1.36(5)
C302 C307 1.45(5)
C303 C304 1.36(5)
C303 H30A 0.9500
C304 C308 1.46(5)
C304 C305 1.49(5)
C305 C306 1.39(4)
C305 H30B 0.9500
C306 C309 1.51(4)
C307 H30C 0.9800
C307 H30D 0.9800
C307 H30E 0.9800
C308 H30F 0.9800
C308 H30G 0.9800
C308 H30H 0.9800
C309 H30I 0.9800
C309 H30J 0.9800
C309 H30K 0.9800
C401 C406 1.32(5)
C401 C402 1.39(5)
C402 C405 1.31(5)
C402 C407 1.56(5)
C403 C404 1.16(5)
C403 C406 1.39(5)
C403 H40A 0.9500
C405 C404 1.34(6)
C405 H40B 0.9500
C404 C408 1.64(5)
C406 C409 1.55(5)
C407 H40C 0.9800
C407 H40D 0.9800
C407 H40E 0.9800
C408 H40F 0.9800
C408 H40G 0.9800
C408 H40H 0.9800
C409 H40I 0.9800
C409 H40J 0.9800
C409 H40K 0.9800

loop_
_geom_torsion_atom_site_label_1
_geom_torsion_atom_site_label_2
_geom_torsion_atom_site_label_3
_geom_torsion_atom_site_label_4
_geom_torsion
C11 Os1 Os2 C23 153(4)
C12 Os1 Os2 C23 -95.0(13)
C1 Os1 Os2 C23 1.1(13)
Os3 Os1 Os2 C23 176.1(10)
Os4 Os1 Os2 C23 115.8(10)
C11 Os1 Os2 C22 -113(4)
C12 Os1 Os2 C22 -0.6(11)
C1 Os1 Os2 C22 95.5(11)
Os3 Os1 Os2 C22 -89.5(8)
Os4 Os1 Os2 C22 -149.8(8)
C11 Os1 Os2 C21 -17(4)
C12 Os1 Os2 C21 95(3)
C1 Os1 Os2 C21 -169(2)
Os3 Os1 Os2 C21 6(2)
Os4 Os1 Os2 C21 -54(2)
C11 Os1 Os2 Cl1 64(4)
C12 Os1 Os2 Cl1 176.4(8)
C1 Os1 Os2 Cl1 -87.5(8)
Os3 Os1 Os2 Cl1 87.42(16)
Os4 Os1 Os2 Cl1 27.15(16)
C11 Os1 Os2 Os3 -23(4)
C12 Os1 Os2 Os3 88.9(8)
C1 Os1 Os2 Os3 -174.9(8)
Os4 Os1 Os2 Os3 -60.26(4)
C23 Os2 Os3 C31 26(10)
C22 Os2 Os3 C31 144(7)
C21 Os2 Os3 C31 -122(7)
Cl1 Os2 Os3 C31 -34(7)
Os1 Os2 Os3 C31 55(7)
C23 Os2 Os3 C33 -129(7)
C22 Os2 Os3 C33 -11.4(12)
C21 Os2 Os3 C33 82.4(14)
Cl1 Os2 Os3 C33 170.6(9)
Os1 Os2 Os3 C33 -100.4(9)
C23 Os2 Os3 C32 136(7)
C22 Os2 Os3 C32 -105.7(14)
C21 Os2 Os3 C32 -11.9(15)
Cl1 Os2 Os3 C32 76.3(11)
Os1 Os2 Os3 C32 165.3(11)
C23 Os2 Os3 Os4 36(7)
C22 Os2 Os3 Os4 154.3(8)
C21 Os2 Os3 Os4 -111.9(11)
Cl1 Os2 Os3 Os4 -23.79(17)
Os1 Os2 Os3 Os4 65.29(4)
C23 Os2 Os3 Os1 -29(7)
C22 Os2 Os3 Os1 89.0(8)
C21 Os2 Os3 Os1 -177.2(11)
Cl1 Os2 Os3 Os1 -89.08(17)
C11 Os1 Os3 C31 2.3(16)
C12 Os1 Os3 C31 96.4(15)
C1 Os1 Os3 C31 -156(3)
Os4 Os1 Os3 C31 -80.2(12)
Os2 Os1 Os3 C31 -171.5(12)
C11 Os1 Os3 C33 -96.7(14)
C12 Os1 Os3 C33 -2.6(12)
C1 Os1 Os3 C33 105(3)
Os4 Os1 Os3 C33 -179.2(9)
Os2 Os1 Os3 C33 89.5(9)
C11 Os1 Os3 C32 145(2)
C12 Os1 Os3 C32 -121(2)
C1 Os1 Os3 C32 -13(3)
Os4 Os1 Os3 C32 62(2)
Os2 Os1 Os3 C32 -29(2)
C11 Os1 Os3 Os4 82.6(10)
C12 Os1 Os3 Os4 176.6(8)
C1 Os1 Os3 Os4 -75(2)
Os2 Os1 Os3 Os4 -91.25(5)
C11 Os1 Os3 Os2 173.8(10)
C12 Os1 Os3 Os2 -92.2(8)
C1 Os1 Os3 Os2 16(2)
Os4 Os1 Os3 Os2 91.25(5)
C31 Os3 Os4 C43 -65.1(16)
C33 Os3 Os4 C43 -175(3)
C32 Os3 Os4 C43 30.1(16)
Os2 Os3 Os4 C43 116.6(11)
Os1 Os3 Os4 C43 -177.9(11)
C31 Os3 Os4 C42 -105(9)
C33 Os3 Os4 C42 145(10)
C32 Os3 Os4 C42 -10(9)
Os2 Os3 Os4 C42 77(9)
Os1 Os3 Os4 C42 142(9)
C31 Os3 Os4 C41 27.7(15)
C33 Os3 Os4 C41 -82(3)
C32 Os3 Os4 C41 123.0(15)
Os2 Os3 Os4 C41 -150.5(11)
Os1 Os3 Os4 C41 -85.1(11)
C31 Os3 Os4 Cl1 -157.8(11)
C33 Os3 Os4 Cl1 92(3)
C32 Os3 Os4 Cl1 -62.5(11)
Os2 Os3 Os4 Cl1 23.98(17)
Os1 Os3 Os4 Cl1 89.42(18)
C31 Os3 Os4 Os1 112.8(11)
C33 Os3 Os4 Os1 3(3)
C32 Os3 Os4 Os1 -152.0(11)
Os2 Os3 Os4 Os1 -65.44(4)
C11 Os1 Os4 C43 -107(2)
C12 Os1 Os4 C43 -3(2)
C1 Os1 Os4 C43 163(2)
Os3 Os1 Os4 C43 3.1(17)
Os2 Os1 Os4 C43 63.7(17)
C11 Os1 Os4 C42 74.2(15)
C12 Os1 Os4 C42 178.5(19)
C1 Os1 Os4 C42 -15.3(14)
Os3 Os1 Os4 C42 -175.4(12)
Os2 Os1 Os4 C42 -114.8(12)
C11 Os1 Os4 C41 -17.0(14)
C12 Os1 Os4 C41 87.3(18)
C1 Os1 Os4 C41 -106.4(13)
Os3 Os1 Os4 C41 93.5(10)
Os2 Os1 Os4 C41 154.0(10)
C11 Os1 Os4 Cl1 161.6(9)
C12 Os1 Os4 Cl1 -94.1(15)
C1 Os1 Os4 Cl1 72.2(9)
Os3 Os1 Os4 Cl1 -87.95(15)
Os2 Os1 Os4 Cl1 -27.39(15)
C11 Os1 Os4 Os3 -110.4(9)
C12 Os1 Os4 Os3 -6.1(15)
C1 Os1 Os4 Os3 160.1(8)
Os2 Os1 Os4 Os3 60.57(4)
C43 Os4 Cl1 Os2 -106.5(11)
C42 Os4 Cl1 Os2 157.4(10)
C41 Os4 Cl1 Os2 47(10)
Os3 Os4 Cl1 Os2 -27.53(17)
Os1 Os4 Cl1 Os2 33.11(17)
C23 Os2 Cl1 Os4 -146.2(9)
C22 Os2 Cl1 Os4 4(10)
C21 Os2 Cl1 Os4 118.5(11)
Os3 Os2 Cl1 Os4 27.35(17)
Os1 Os2 Cl1 Os4 -32.94(17)
C11 Os1 C1 N2 -98(3)
C12 Os1 C1 N2 168(3)
Os3 Os1 C1 N2 61(4)
Os4 Os1 C1 N2 -4(3)
Os2 Os1 C1 N2 75(3)
C11 Os1 C1 N5 99(3)
C12 Os1 C1 N5 5(3)
Os3 Os1 C1 N5 -102(3)
Os4 Os1 C1 N5 -167(2)
Os2 Os1 C1 N5 -88(2)
N5 C1 N2 C3 -7(3)
Os1 C1 N2 C3 -173(2)
N5 C1 N2 C101 178(3)
Os1 C1 N2 C101 12(5)
C1 N2 C3 C4 13(4)
C101 N2 C3 C4 -172(3)
N2 C3 C4 N5 -12(4)
N2 C1 N5 C4 -1(4)
Os1 C1 N5 C4 166(2)
N2 C1 N5 C201 -175(3)
Os1 C1 N5 C201 -8(4)
C3 C4 N5 C1 8(4)
C3 C4 N5 C201 -178(3)
C12 Os1 C11 O11 4(38)
C1 Os1 C11 O11 -91(38)
Os3 Os1 C11 O11 95(38)
Os4 Os1 C11 O11 151(38)
Os2 Os1 C11 O11 116(37)
C11 Os1 C12 O12 76(9)
C1 Os1 C12 O12 163(9)
Os3 Os1 C12 O12 -34(9)
Os4 Os1 C12 O12 -29(10)
Os2 Os1 C12 O12 -90(9)
C23 Os2 C21 O21 18(31)
C22 Os2 C21 O21 -77(31)
Cl1 Os2 C21 O21 107(31)
Os3 Os2 C21 O21 -166(31)
Os1 Os2 C21 O21 -171(29)
C23 Os2 C22 O22 -33(58)
C21 Os2 C22 O22 63(58)
Cl1 Os2 C22 O22 177(100)
Os3 Os2 C22 O22 154(58)
Os1 Os2 C22 O22 -146(58)
C22 Os2 C23 O23 17(12)
C21 Os2 C23 O23 -77(12)
Cl1 Os2 C23 O23 -165(12)
Os3 Os2 C23 O23 135(9)
Os1 Os2 C23 O23 108(11)
C33 Os3 C31 O31 -157(41)
C32 Os3 C31 O31 -62(41)
Os4 Os3 C31 O31 38(41)
Os2 Os3 C31 O31 48(46)
Os1 Os3 C31 O31 99(41)
C31 Os3 C32 O32 53(38)
C33 Os3 C32 O32 148(38)
Os4 Os3 C32 O32 -39(38)
Os2 Os3 C32 O32 -118(38)
Os1 Os3 C32 O32 -92(38)
C31 Os3 C33 O33 35(17)
C32 Os3 C33 O33 -60(17)
Os4 Os3 C33 O33 145(15)
Os2 Os3 C33 O33 -149(17)
Os1 Os3 C33 O33 147(17)
C43 Os4 C41 O41 126(71)
C42 Os4 C41 O41 -138(71)
Cl1 Os4 C41 O41 -28(79)
Os3 Os4 C41 O41 47(71)
Os1 Os4 C41 O41 -14(71)
C43 Os4 C42 O42 35(12)
C41 Os4 C42 O42 -59(12)
Cl1 Os4 C42 O42 127(12)
Os3 Os4 C42 O42 74(17)
Os1 Os4 C42 O42 -146(12)
C42 Os4 C43 O43 -26(62)
C41 Os4 C43 O43 67(61)
Cl1 Os4 C43 O43 -115(61)
Os3 Os4 C43 O43 158(62)
Os1 Os4 C43 O43 155(60)
C1 N2 C101 C106 82(5)
C3 N2 C101 C106 -93(4)
C1 N2 C101 C102 -108(4)
C3 N2 C101 C102 77(4)
C106 C101 C102 C103 -6(5)
N2 C101 C102 C103 -176(3)
C106 C101 C102 C107 179(3)
N2 C101 C102 C107 10(5)
C101 C102 C103 C104 7(5)
C107 C102 C103 C104 -178(3)
C102 C103 C104 C105 -7(6)
C102 C103 C104 C108 178(3)
C103 C104 C105 C106 6(6)
C108 C104 C105 C106 -180(3)
C102 C101 C106 C105 6(6)
N2 C101 C106 C105 175(3)
C102 C101 C106 C109 174(4)
N2 C101 C106 C109 -16(6)
C104 C105 C106 C101 -5(6)
C104 C105 C106 C109 -175(3)
C1 N5 C201 C206 101(4)
C4 N5 C201 C206 -73(5)
C1 N5 C201 C202 -88(4)
C4 N5 C201 C202 98(4)
C206 C201 C202 C207 176(4)
N5 C201 C202 C207 6(5)
C206 C201 C202 C203 -5(5)
N5 C201 C202 C203 -175(3)
C207 C202 C203 C204 180(3)
C201 C202 C203 C204 0(5)
C202 C203 C204 C205 -2(6)
C202 C203 C204 C208 -178(4)
C203 C204 C205 C206 7(5)
C208 C204 C205 C206 -176(4)
N5 C201 C206 C205 179(3)
C202 C201 C206 C205 10(6)
N5 C201 C206 C209 -6(5)
C202 C201 C206 C209 -175(3)
C204 C205 C206 C201 -11(5)
C204 C205 C206 C209 174(3)
C52 Os5 Os6 C62 84.2(18)
C51 Os5 Os6 C62 -17.2(13)
C6 Os5 Os6 C62 -112.8(14)
Os7 Os5 Os6 C62 90.4(11)
Os8 Os5 Os6 C62 151.2(11)
C52 Os5 Os6 C61 174.0(18)
C51 Os5 Os6 C61 72.5(13)
C6 Os5 Os6 C61 -23.0(14)
Os7 Os5 Os6 C61 -179.8(11)
Os8 Os5 Os6 C61 -119.0(11)
C52 Os5 Os6 C63 -7(2)
C51 Os5 Os6 C63 -108(2)
C6 Os5 Os6 C63 156(2)
Os7 Os5 Os6 C63 -0.5(19)
Os8 Os5 Os6 C63 60.3(19)
C52 Os5 Os6 Cl2 -94.3(14)
C51 Os5 Os6 Cl2 164.2(8)
C6 Os5 Os6 Cl2 68.7(9)
Os7 Os5 Os6 Cl2 -88.14(17)
Os8 Os5 Os6 Cl2 -27.34(16)
C52 Os5 Os6 Os7 -6.2(14)
C51 Os5 Os6 Os7 -107.6(7)
C6 Os5 Os6 Os7 156.8(9)
Os8 Os5 Os6 Os7 60.80(4)
C62 Os6 Os7 C73 -97(4)
C61 Os6 Os7 C73 168(26)
C63 Os6 Os7 C73 171(4)
Cl2 Os6 Os7 C73 81(4)
Os5 Os6 Os7 C73 -8(4)
C62 Os6 Os7 C71 23.4(17)
C61 Os6 Os7 C71 -72(26)
C63 Os6 Os7 C71 -68.4(17)
Cl2 Os6 Os7 C71 -159.0(12)
Os5 Os6 Os7 C71 111.8(12)
C62 Os6 Os7 C72 117.9(15)
C61 Os6 Os7 C72 23(26)
C63 Os6 Os7 C72 26.1(15)
Cl2 Os6 Os7 C72 -64.4(10)
Os5 Os6 Os7 C72 -153.6(10)
C62 Os6 Os7 Os8 -153.6(12)
C61 Os6 Os7 Os8 111(26)
C63 Os6 Os7 Os8 114.6(12)
Cl2 Os6 Os7 Os8 24.01(17)
Os5 Os6 Os7 Os8 -65.14(4)
C62 Os6 Os7 Os5 -88.5(12)
C61 Os6 Os7 Os5 176(100)
C63 Os6 Os7 Os5 179.7(12)
Cl2 Os6 Os7 Os5 89.15(17)
C52 Os5 Os7 C73 -5.6(12)
C51 Os5 Os7 C73 -98.3(13)
C6 Os5 Os7 C73 97(2)
Os6 Os5 Os7 C73 177.9(9)
Os8 Os5 Os7 C73 86.4(9)
C52 Os5 Os7 C71 96.4(15)
C51 Os5 Os7 C71 3.7(15)
C6 Os5 Os7 C71 -161(3)
Os6 Os5 Os7 C71 -80.1(13)
Os8 Os5 Os7 C71 -171.5(13)
C52 Os5 Os7 C72 -128(2)
C51 Os5 Os7 C72 140(2)
C6 Os5 Os7 C72 -25(3)
Os6 Os5 Os7 C72 55.8(18)
Os8 Os5 Os7 C72 -35.6(18)
C52 Os5 Os7 Os6 176.5(8)
C51 Os5 Os7 Os6 83.8(9)
C6 Os5 Os7 Os6 -81(2)
Os8 Os5 Os7 Os6 -91.43(5)
C52 Os5 Os7 Os8 -92.1(8)
C51 Os5 Os7 Os8 175.2(9)
C6 Os5 Os7 Os8 11(2)
Os6 Os5 Os7 Os8 91.43(5)
C73 Os7 Os8 C83 -12.5(12)
C71 Os7 Os8 C83 139(7)
C72 Os7 Os8 C83 -108.0(13)
Os6 Os7 Os8 C83 155.4(9)
Os5 Os7 Os8 C83 90.2(9)
C73 Os7 Os8 C82 -116(10)
C71 Os7 Os8 C82 35(12)
C72 Os7 Os8 C82 148(10)
Os6 Os7 Os8 C82 52(10)
Os5 Os7 Os8 C82 -13(10)
C73 Os7 Os8 C81 79.9(13)
C71 Os7 Os8 C81 -129(7)
C72 Os7 Os8 C81 -15.5(13)
Os6 Os7 Os8 C81 -112.2(9)
Os5 Os7 Os8 C81 -177.4(9)
C73 Os7 Os8 Cl2 168.1(9)
C71 Os7 Os8 Cl2 -41(7)
C72 Os7 Os8 Cl2 72.6(9)
Os6 Os7 Os8 Cl2 -24.03(17)
Os5 Os7 Os8 Cl2 -89.24(17)
C73 Os7 Os8 Os5 -102.7(9)
C71 Os7 Os8 Os5 49(7)
C72 Os7 Os8 Os5 161.9(9)
Os6 Os7 Os8 Os5 65.20(4)
C52 Os5 Os8 C83 -0.3(12)
C51 Os5 Os8 C83 -105(3)
C6 Os5 Os8 C83 95.4(12)
Os7 Os5 Os8 C83 -88.5(9)
Os6 Os5 Os8 C83 -148.8(9)
C52 Os5 Os8 C82 -93.1(13)
C51 Os5 Os8 C82 163(3)
C6 Os5 Os8 C82 2.6(13)
Os7 Os5 Os8 C82 178.7(10)
Os6 Os5 Os8 C82 118.4(10)
C52 Os5 Os8 C81 93.1(19)
C51 Os5 Os8 C81 -11(3)
C6 Os5 Os8 C81 -171.2(19)
Os7 Os5 Os8 C81 4.9(18)
Os6 Os5 Os8 C81 -55.4(18)
C52 Os5 Os8 Cl2 175.9(8)
C51 Os5 Os8 Cl2 72(3)
C6 Os5 Os8 Cl2 -88.5(8)
Os7 Os5 Os8 Cl2 87.62(17)
Os6 Os5 Os8 Cl2 27.36(16)
C52 Os5 Os8 Os7 88.2(8)
C51 Os5 Os8 Os7 -16(3)
C6 Os5 Os8 Os7 -176.1(8)
Os6 Os5 Os8 Os7 -60.26(4)
C83 Os8 Cl2 Os6 20(11)
C82 Os8 Cl2 Os6 -147.7(9)
C81 Os8 Cl2 Os6 115.4(9)
Os7 Os8 Cl2 Os6 27.33(17)
Os5 Os8 Cl2 Os6 -32.80(17)
C62 Os6 Cl2 Os8 11(17)
C61 Os6 Cl2 Os8 154.5(9)
C63 Os6 Cl2 Os8 -109.2(12)
Os7 Os6 Cl2 Os8 -27.60(17)
Os5 Os6 Cl2 Os8 32.92(17)
C52 Os5 C6 N10 -2(3)
C51 Os5 C6 N10 91(3)
Os7 Os5 C6 N10 -104(3)
Os6 Os5 C6 N10 -173(2)
Os8 Os5 C6 N10 -95(2)
C52 Os5 C6 N7 177(3)
C51 Os5 C6 N7 -90(3)
Os7 Os5 C6 N7 75(4)
Os6 Os5 C6 N7 7(3)
Os8 Os5 C6 N7 85(2)
N10 C6 N7 C301 174(3)
Os5 C6 N7 C301 -6(5)
N10 C6 N7 C8 7(3)
Os5 C6 N7 C8 -172(2)
C6 N7 C8 C9 -5(4)
C301 N7 C8 C9 -175(3)
N7 C8 C9 N10 1(4)
N7 C6 N10 C401 171(3)
Os5 C6 N10 C401 -9(5)
N7 C6 N10 C9 -7(3)
Os5 C6 N10 C9 173(2)
C8 C9 N10 C6 4(4)
C8 C9 N10 C401 -174(3)
C52 Os5 C51 O51 74(59)
C6 Os5 C51 O51 -21(59)
Os7 Os5 C51 O51 164(59)
Os6 Os5 C51 O51 -139(59)
Os8 Os5 C51 O51 179(100)
C51 Os5 C52 O52 70(12)
C6 Os5 C52 O52 163(12)
Os7 Os5 C52 O52 -37(12)
Os6 Os5 C52 O52 -32(13)
Os8 Os5 C52 O52 -94(12)
C62 Os6 C61 O61 -70(14)
C63 Os6 C61 O61 22(14)
Cl2 Os6 C61 O61 112(14)
Os7 Os6 C61 O61 25(37)
Os5 Os6 C61 O61 -158(14)
C61 Os6 C62 O62 144(100)
C63 Os6 C62 O62 47(100)
Cl2 Os6 C62 O62 -72(100)
Os7 Os6 C62 O62 -34(100)
Os5 Os6 C62 O62 -95(100)
C62 Os6 C63 O63 26(57)
C61 Os6 C63 O63 -65(57)
Cl2 Os6 C63 O63 -157(57)
Os7 Os6 C63 O63 115(57)
Os5 Os6 C63 O63 116(57)
C73 Os7 C71 O71 44(50)
C72 Os7 C71 O71 140(50)
Os6 Os7 C71 O71 -124(50)
Os8 Os7 C71 O71 -108(48)
Os5 Os7 C71 O71 -62(50)
C73 Os7 C72 O72 21(25)
C71 Os7 C72 O72 -77(25)
Os6 Os7 C72 O72 -168(25)
Os8 Os7 C72 O72 113(25)
Os5 Os7 C72 O72 144(24)
C71 Os7 C73 O73 15(20)
C72 Os7 C73 O73 -80(20)
Os6 Os7 C73 O73 135(18)
Os8 Os7 C73 O73 -170(20)
Os5 Os7 C73 O73 127(20)
C83 Os8 C81 O81 -97(17)
C82 Os8 C81 O81 -4(17)
Cl2 Os8 C81 O81 87(17)
Os7 Os8 C81 O81 174(17)
Os5 Os8 C81 O81 170(16)
C83 Os8 C82 O82 31(15)
C81 Os8 C82 O82 -62(15)
Cl2 Os8 C82 O82 -150(15)
Os7 Os8 C82 O82 135(12)
Os5 Os8 C82 O82 122(15)
C82 Os8 C83 O83 43(33)
C81 Os8 C83 O83 141(33)
Cl2 Os8 C83 O83 -125(29)
Os7 Os8 C83 O83 -132(33)
Os5 Os8 C83 O83 -71(33)
C6 N7 C301 C306 -93(4)
C8 N7 C301 C306 73(4)
C6 N7 C301 C302 87(4)
C8 N7 C301 C302 -107(3)
C306 C301 C302 C303 -9(4)
N7 C301 C302 C303 171(3)
C306 C301 C302 C307 -179(3)
N7 C301 C302 C307 1(4)
C307 C302 C303 C304 175(4)
C301 C302 C303 C304 8(5)
C302 C303 C304 C308 -180(4)
C302 C303 C304 C305 -8(6)
C303 C304 C305 C306 7(5)
C308 C304 C305 C306 179(3)
N7 C301 C306 C305 -170(3)
C302 C301 C306 C305 10(5)
N7 C301 C306 C309 0(5)
C302 C301 C306 C309 179(3)
C304 C305 C306 C301 -8(5)
C304 C305 C306 C309 -178(3)
C6 N10 C401 C406 -82(5)
C9 N10 C401 C406 95(4)
C6 N10 C401 C402 96(4)
C9 N10 C401 C402 -87(4)
C406 C401 C402 C405 -2(5)
N10 C401 C402 C405 -180(3)
C406 C401 C402 C407 -178(3)
N10 C401 C402 C407 4(5)
C401 C402 C405 C404 -3(6)
C407 C402 C405 C404 173(4)
C406 C403 C404 C405 -8(7)
C406 C403 C404 C408 -177(4)
C402 C405 C404 C403 7(7)
C402 C405 C404 C408 178(4)
N10 C401 C406 C403 180(3)
C402 C401 C406 C403 1(5)
N10 C401 C406 C409 -5(5)
C402 C401 C406 C409 177(3)
C404 C403 C406 C401 4(6)
C404 C403 C406 C409 -171(4)
